data_2223655
loop_
_publ_author_name
'Tanak, Hasan'
'Yavuz, Metin'
'B\"uy\"ukg\"ung\"or, Orhan'

_publ_section_title
;
 2-Methyl-6-[2-(trifluoromethyl)phenyliminomethyl]phenol
;
_journal_coeditor_code BT5114
_journal_issue 11
_journal_name_full 'Acta Crystallographica Section E'
_journal_page_first o2949
_journal_paper_doi 10.1107/S1600536809044560
_journal_volume 65
_journal_year 2009
_chemical_formula_iupac 'C15 H12 F3 N O'
_chemical_formula_moiety 'C15 H12 F3 N O'
_chemical_formula_sum 'C15 H12 F3 N O'
_chemical_formula_weight 279.26
_chemical_name_systematic
;
2-Methyl-6-[2-(trifluoromethyl)phenyliminomethyl]phenol
;
_space_group_IT_number 19
_symmetry_cell_setting orthorhombic
_symmetry_space_group_name_Hall 'P 2ac 2ab'
_symmetry_space_group_name_H-M 'P 21 21 21'
_atom_sites_solution_hydrogens geom
_atom_sites_solution_primary direct
_atom_sites_solution_secondary difmap
_audit_creation_method SHELXL-97
_cell_angle_alpha 90.00
_cell_angle_beta 90.00
_cell_angle_gamma 90.00
_cell_formula_units_Z 4
_cell_length_a 8.1634(3)
_cell_length_b 11.8810(6)
_cell_length_c 13.4469(7)
_cell_measurement_reflns_used 19471
_cell_measurement_temperature 293(2)
_cell_measurement_theta_max 28.02
_cell_measurement_theta_min 1.51
_cell_volume 1304.21(11)
_computing_cell_refinement 'X-AREA (Stoe & Cie, 2002)'
_computing_data_collection 'X-AREA (Stoe & Cie, 2002)'
_computing_data_reduction 'X-RED32 (Stoe & Cie, 2002)'
_computing_molecular_graphics 'ORTEP-3 for Windows (Farrugia, 1997)'
_computing_publication_material 'WinGX (Farrugia, 1999)'
_computing_structure_refinement 'SHELXL97 (Sheldrick, 2008)'
_computing_structure_solution 'SHELXS97 (Sheldrick, 2008)'
_diffrn_ambient_temperature 293(2)
_diffrn_detector_area_resol_mean 6.67
_diffrn_measured_fraction_theta_full 1.000
_diffrn_measured_fraction_theta_max 1.000
_diffrn_measurement_device_type 'Stoe IPDS II'
_diffrn_measurement_method 'rotation method'
_diffrn_radiation_monochromator graphite
_diffrn_radiation_source 'fine-focus sealed tube'
_diffrn_radiation_type MoK\a
_diffrn_radiation_wavelength 0.71073
_diffrn_reflns_av_R_equivalents 0.0296
_diffrn_reflns_av_sigmaI/netI 0.0129
_diffrn_reflns_limit_h_max 10
_diffrn_reflns_limit_h_min -10
_diffrn_reflns_limit_k_max 14
_diffrn_reflns_limit_k_min -14
_diffrn_reflns_limit_l_max 16
_diffrn_reflns_limit_l_min -16
_diffrn_reflns_number 14752
_diffrn_reflns_theta_full 26.50
_diffrn_reflns_theta_max 26.50
_diffrn_reflns_theta_min 2.29
_diffrn_standards_number 0
_exptl_absorpt_coefficient_mu 0.119
_exptl_absorpt_correction_T_max 0.9699
_exptl_absorpt_correction_T_min 0.9430
_exptl_absorpt_correction_type integration
_exptl_absorpt_process_details '(X-RED32; Stoe & Cie, 2002)'
_exptl_crystal_colour 'light yellow'
_exptl_crystal_density_diffrn 1.422
_exptl_crystal_density_method 'not measured'
_exptl_crystal_description prism
_exptl_crystal_F_000 576
_exptl_crystal_size_max 0.730
_exptl_crystal_size_mid 0.513
_exptl_crystal_size_min 0.370
_refine_diff_density_max 0.093
_refine_diff_density_min -0.153
_refine_ls_extinction_method none
_refine_ls_goodness_of_fit_ref 1.068
_refine_ls_hydrogen_treatment mixed
_refine_ls_matrix_type full
_refine_ls_number_parameters 187
_refine_ls_number_reflns 1565
_refine_ls_number_restraints 0
_refine_ls_restrained_S_all 1.068
_refine_ls_R_factor_all 0.0355
_refine_ls_R_factor_gt 0.0308
_refine_ls_shift/su_max 0.000
_refine_ls_shift/su_mean 0.000
_refine_ls_structure_factor_coef Fsqd
_refine_ls_weighting_details 'calc w=1/[\s^2^(Fo^2^)+(0.0562P)^2^+0.0179P] where P=(Fo^2^+2Fc^2^)/3'
_refine_ls_weighting_scheme calc
_refine_ls_wR_factor_gt 0.0788
_refine_ls_wR_factor_ref 0.0812
_reflns_number_gt 1396
_reflns_number_total 1565
_reflns_threshold_expression I>2\s(I)
_cod_data_source_file bt5114.cif
_cod_data_source_block I
_cod_database_code 2223655
_cod_database_fobs_code 2223655

loop_
_symmetry_equiv_pos_as_xyz
'x, y, z'
'-x+1/2, -y, z+1/2'
'x+1/2, -y+1/2, -z'
'-x, y+1/2, -z+1/2'

loop_
_atom_site_type_symbol
_atom_site_label
_atom_site_fract_x
_atom_site_fract_y
_atom_site_fract_z
_atom_site_U_iso_or_equiv
_atom_site_adp_type
_atom_site_calc_flag
_atom_site_refinement_flags
_atom_site_occupancy
_atom_site_disorder_assembly
_atom_site_disorder_group
C C1 0.5950(2) 0.12366(13) 0.48589(13) 0.0521(4) Uani d . 1 . .
C C2 0.7604(2) 0.09829(14) 0.46506(13) 0.0521(4) Uani d . 1 . .
C C3 0.8634(3) 0.05379(15) 0.53818(15) 0.0589(5) Uani d . 1 . .
C C4 0.7966(3) 0.03487(16) 0.63136(16) 0.0669(5) Uani d . 1 . .
H H4 0.8626 0.0039 0.6806 0.080 Uiso calc R 1 . .
C C5 0.6363(3) 0.06007(18) 0.65389(16) 0.0725(6) Uani d . 1 . .
H H5 0.5960 0.0471 0.7176 0.087 Uiso calc R 1 . .
C C6 0.5366(3) 0.10426(16) 0.58227(15) 0.0653(5) Uani d . 1 . .
H H6 0.4285 0.1217 0.5977 0.078 Uiso calc R 1 . .
C C7 1.0381(3) 0.0287(2) 0.51468(19) 0.0804(6) Uani d . 1 . .
H H7A 1.0972 0.0979 0.5064 0.121 Uiso calc R 1 . .
H H7B 1.0440 -0.0144 0.4544 0.121 Uiso calc R 1 . .
H H7C 1.0857 -0.0137 0.5682 0.121 Uiso calc R 1 . .
C C8 0.4855(2) 0.16517(13) 0.41041(14) 0.0536(4) Uani d . 1 . .
H H8 0.3783 0.1826 0.4280 0.064 Uiso calc R 1 . .
C C9 0.4144(2) 0.21161(13) 0.24725(14) 0.0525(4) Uani d . 1 . .
C C10 0.2558(3) 0.16864(15) 0.24564(17) 0.0638(5) Uani d . 1 . .
H H10 0.2227 0.1181 0.2945 0.077 Uiso calc R 1 . .
C C11 0.1481(3) 0.20022(18) 0.1726(2) 0.0757(6) Uani d . 1 . .
H H11 0.0427 0.1705 0.1720 0.091 Uiso calc R 1 . .
C C12 0.1946(3) 0.27551(18) 0.10000(19) 0.0747(6) Uani d . 1 . .
H H12 0.1202 0.2976 0.0514 0.090 Uiso calc R 1 . .
C C13 0.3510(3) 0.31792(17) 0.09962(16) 0.0661(5) Uani d . 1 . .
H H13 0.3827 0.3681 0.0502 0.079 Uiso calc R 1 . .
C C14 0.4618(2) 0.28640(13) 0.17241(14) 0.0541(4) Uani d . 1 . .
C C15 0.6310(3) 0.33225(16) 0.17122(15) 0.0625(5) Uani d . 1 . .
N N1 0.53021(19) 0.17904(11) 0.31975(11) 0.0530(3) Uani d . 1 . .
O O1 0.82427(18) 0.11539(13) 0.37360(11) 0.0671(4) Uani d . 1 . .
F F1 0.67184(18) 0.38548(12) 0.25515(11) 0.0888(4) Uani d . 1 . .
F F2 0.74444(17) 0.25364(12) 0.15746(12) 0.0872(4) Uani d . 1 . .
F F3 0.65390(18) 0.40802(13) 0.09842(12) 0.0930(5) Uani d . 1 . .
H H1 0.738(4) 0.141(2) 0.335(2) 0.097(9) Uiso d . 1 . .

loop_
_atom_site_aniso_label
_atom_site_aniso_U_11
_atom_site_aniso_U_22
_atom_site_aniso_U_33
_atom_site_aniso_U_12
_atom_site_aniso_U_13
_atom_site_aniso_U_23
C1 0.0552(10) 0.0460(7) 0.0550(9) -0.0031(7) 0.0000(8) -0.0035(7)
C2 0.0568(10) 0.0468(7) 0.0528(9) -0.0038(7) -0.0010(8) -0.0033(7)
C3 0.0606(11) 0.0518(8) 0.0644(11) -0.0035(8) -0.0118(9) -0.0052(8)
C4 0.0800(15) 0.0577(9) 0.0631(11) -0.0075(9) -0.0180(11) 0.0033(8)
C5 0.0891(16) 0.0757(11) 0.0528(11) -0.0107(11) 0.0015(11) 0.0036(9)
C6 0.0685(12) 0.0689(10) 0.0584(10) -0.0042(10) 0.0059(10) -0.0013(9)
C7 0.0621(13) 0.0903(14) 0.0889(16) 0.0081(11) -0.0139(13) -0.0037(13)
C8 0.0492(10) 0.0487(7) 0.0630(10) 0.0005(7) 0.0041(8) -0.0018(7)
C9 0.0490(9) 0.0471(7) 0.0613(10) 0.0058(7) -0.0018(8) -0.0009(7)
C10 0.0527(11) 0.0570(9) 0.0816(13) 0.0005(8) -0.0025(10) 0.0039(10)
C11 0.0528(11) 0.0695(11) 0.1048(17) 0.0025(9) -0.0140(12) -0.0067(12)
C12 0.0711(14) 0.0692(11) 0.0837(14) 0.0144(11) -0.0227(12) -0.0005(11)
C13 0.0706(13) 0.0599(10) 0.0678(12) 0.0109(9) -0.0078(10) 0.0059(9)
C14 0.0559(10) 0.0478(7) 0.0586(10) 0.0070(7) -0.0011(8) -0.0010(7)
C15 0.0604(11) 0.0620(10) 0.0652(11) 0.0010(8) 0.0044(9) 0.0072(9)
N1 0.0483(8) 0.0525(7) 0.0583(8) 0.0029(6) -0.0018(7) 0.0025(6)
O1 0.0530(8) 0.0886(9) 0.0596(8) 0.0050(7) 0.0044(7) 0.0051(7)
F1 0.0835(10) 0.0967(9) 0.0861(9) -0.0323(8) 0.0002(8) -0.0127(7)
F2 0.0565(7) 0.0926(8) 0.1124(11) 0.0123(7) 0.0131(7) 0.0079(8)
F3 0.0857(9) 0.0928(8) 0.1004(10) -0.0116(8) 0.0083(8) 0.0376(8)

loop_
_atom_type_symbol
_atom_type_description
_atom_type_scat_dispersion_real
_atom_type_scat_dispersion_imag
_atom_type_scat_source
C C 0.0033 0.0000 'International Tables Vol C Tables 4.2.6.8 and 6.1.1.4'
H H 0.0000 0.0000 'International Tables Vol C Tables 4.2.6.8 and 6.1.1.4'
N N 0.0061 0.0000 'International Tables Vol C Tables 4.2.6.8 and 6.1.1.4'
O O 0.0106 0.0000 'International Tables Vol C Tables 4.2.6.8 and 6.1.1.4'
F F 0.0171 0.0000 'International Tables Vol C Tables 4.2.6.8 and 6.1.1.4'

loop_
_geom_angle_atom_site_label_1
_geom_angle_atom_site_label_2
_geom_angle_atom_site_label_3
_geom_angle_site_symmetry_1
_geom_angle_site_symmetry_3
_geom_angle
_geom_angle_publ_flag
C6 C1 C2 . . 118.34(18) ?
C6 C1 C8 . . 119.82(18) ?
C2 C1 C8 . . 121.82(16) ?
O1 C2 C3 . . 117.71(18) ?
O1 C2 C1 . . 121.19(17) ?
C3 C2 C1 . . 121.10(18) ?
C4 C3 C2 . . 117.4(2) ?
C4 C3 C7 . . 122.4(2) ?
C2 C3 C7 . . 120.1(2) ?
C5 C4 C3 . . 122.6(2) ?
C5 C4 H4 . . 118.7 ?
C3 C4 H4 . . 118.7 ?
C6 C5 C4 . . 119.7(2) ?
C6 C5 H5 . . 120.2 ?
C4 C5 H5 . . 120.2 ?
C5 C6 C1 . . 120.9(2) ?
C5 C6 H6 . . 119.6 ?
C1 C6 H6 . . 119.6 ?
C3 C7 H7A . . 109.5 ?
C3 C7 H7B . . 109.5 ?
H7A C7 H7B . . 109.5 ?
C3 C7 H7C . . 109.5 ?
H7A C7 H7C . . 109.5 ?
H7B C7 H7C . . 109.5 ?
N1 C8 C1 . . 122.48(18) ?
N1 C8 H8 . . 118.8 ?
C1 C8 H8 . . 118.8 ?
C10 C9 C14 . . 118.66(18) ?
C10 C9 N1 . . 122.19(17) ?
C14 C9 N1 . . 119.10(17) ?
C11 C10 C9 . . 120.5(2) ?
C11 C10 H10 . . 119.8 ?
C9 C10 H10 . . 119.8 ?
C10 C11 C12 . . 120.6(2) ?
C10 C11 H11 . . 119.7 ?
C12 C11 H11 . . 119.7 ?
C13 C12 C11 . . 119.8(2) ?
C13 C12 H12 . . 120.1 ?
C11 C12 H12 . . 120.1 ?
C12 C13 C14 . . 120.4(2) ?
C12 C13 H13 . . 119.8 ?
C14 C13 H13 . . 119.8 ?
C13 C14 C9 . . 120.02(19) ?
C13 C14 C15 . . 120.06(17) ?
C9 C14 C15 . . 119.91(16) ?
F2 C15 F1 . . 106.04(18) ?
F2 C15 F3 . . 105.81(17) ?
F1 C15 F3 . . 105.28(16) ?
F2 C15 C14 . . 113.09(15) ?
F1 C15 C14 . . 113.39(17) ?
F3 C15 C14 . . 112.55(17) ?
C8 N1 C9 . . 120.06(16) ?
C2 O1 H1 . . 105.5(18) ?

loop_
_geom_bond_atom_site_label_1
_geom_bond_atom_site_label_2
_geom_bond_site_symmetry_2
_geom_bond_distance
_geom_bond_publ_flag
C1 C6 . 1.400(3) ?
C1 C2 . 1.411(3) ?
C1 C8 . 1.440(3) ?
C2 O1 . 1.351(2) ?
C2 C3 . 1.398(3) ?
C3 C4 . 1.385(3) ?
C3 C7 . 1.491(3) ?
C4 C5 . 1.376(3) ?
C4 H4 . 0.9300 ?
C5 C6 . 1.366(3) ?
C5 H5 . 0.9300 ?
C6 H6 . 0.9300 ?
C7 H7A . 0.9600 ?
C7 H7B . 0.9600 ?
C7 H7C . 0.9600 ?
C8 N1 . 1.283(2) ?
C8 H8 . 0.9300 ?
C9 C10 . 1.392(3) ?
C9 C14 . 1.397(2) ?
C9 N1 . 1.412(2) ?
C10 C11 . 1.371(3) ?
C10 H10 . 0.9300 ?
C11 C12 . 1.377(3) ?
C11 H11 . 0.9300 ?
C12 C13 . 1.373(3) ?
C12 H12 . 0.9300 ?
C13 C14 . 1.385(3) ?
C13 H13 . 0.9300 ?
C14 C15 . 1.484(3) ?
C15 F2 . 1.328(2) ?
C15 F1 . 1.336(2) ?
C15 F3 . 1.343(2) ?
O1 H1 . 0.93(3) ?

loop_
_geom_hbond_atom_site_label_D
_geom_hbond_atom_site_label_H
_geom_hbond_atom_site_label_A
_geom_hbond_site_symmetry_A
_geom_hbond_distance_DH
_geom_hbond_distance_HA
_geom_hbond_distance_DA
_geom_hbond_angle_DHA
O1 H1 N1 . 0.93(3) 1.77(3) 2.619(2) 151(3)
C13 H13 F3 . 0.93 2.36 2.694(3) 101.2

loop_
_geom_torsion_atom_site_label_1
_geom_torsion_atom_site_label_2
_geom_torsion_atom_site_label_3
_geom_torsion_atom_site_label_4
_geom_torsion_site_symmetry_1
_geom_torsion_site_symmetry_2
_geom_torsion_site_symmetry_3
_geom_torsion_site_symmetry_4
_geom_torsion
_geom_torsion_publ_flag
C6 C1 C2 O1 . . . . -179.82(16) ?
C8 C1 C2 O1 . . . . 2.1(2) ?
C6 C1 C2 C3 . . . . 0.7(2) ?
C8 C1 C2 C3 . . . . -177.39(15) ?
O1 C2 C3 C4 . . . . -179.06(16) ?
C1 C2 C3 C4 . . . . 0.5(2) ?
O1 C2 C3 C7 . . . . 1.1(3) ?
C1 C2 C3 C7 . . . . -179.41(17) ?
C2 C3 C4 C5 . . . . -1.2(3) ?
C7 C3 C4 C5 . . . . 178.6(2) ?
C3 C4 C5 C6 . . . . 0.8(3) ?
C4 C5 C6 C1 . . . . 0.4(3) ?
C2 C1 C6 C5 . . . . -1.1(3) ?
C8 C1 C6 C5 . . . . 176.98(17) ?
C6 C1 C8 N1 . . . . -176.38(16) ?
C2 C1 C8 N1 . . . . 1.6(3) ?
C14 C9 C10 C11 . . . . -0.7(3) ?
N1 C9 C10 C11 . . . . -178.38(17) ?
C9 C10 C11 C12 . . . . -0.5(3) ?
C10 C11 C12 C13 . . . . 1.2(3) ?
C11 C12 C13 C14 . . . . -0.7(3) ?
C12 C13 C14 C9 . . . . -0.4(3) ?
C12 C13 C14 C15 . . . . 179.73(18) ?
C10 C9 C14 C13 . . . . 1.1(2) ?
N1 C9 C14 C13 . . . . 178.90(16) ?
C10 C9 C14 C15 . . . . -179.04(17) ?
N1 C9 C14 C15 . . . . -1.3(2) ?
C13 C14 C15 F2 . . . . -116.15(19) ?
C9 C14 C15 F2 . . . . 64.0(2) ?
C13 C14 C15 F1 . . . . 123.08(19) ?
C9 C14 C15 F1 . . . . -56.8(2) ?
C13 C14 C15 F3 . . . . 3.7(3) ?
C9 C14 C15 F3 . . . . -176.13(16) ?
C1 C8 N1 C9 . . . . 175.06(14) ?
C10 C9 N1 C8 . . . . -39.7(2) ?
C14 C9 N1 C8 . . . . 142.65(17) ?

loop_
_cod_related_entry_id
_cod_related_entry_database
_cod_related_entry_code
1 ChemSpider 19581507
